data_4069549
loop_
_publ_author_name
'Taubmann, Christian'
'\"Ofele, Karl'
'Herdtweck, Eberhardt'
'Herrmann, Wolfgang A.'

_publ_section_title
;
 Complexation of (5H)-Dibenzo[a,d]cyclohepten-5-ylidene to Palladium(II)
 via the Diazo Route and Evidence of C&#x2212;H&#x00B7;&#x00B7;&#x00B7;Pd
 Interactions
;
_journal_issue 15
_journal_name_full Organometallics
_journal_page_first 4254
_journal_paper_doi 10.1021/om900266z
_journal_volume 28
_journal_year 2009
_chemical_absolute_configuration syn
_chemical_formula_moiety 'C33 H25 Cl2 P Pd, C H2 Cl2'
_chemical_formula_sum 'C34 H27 Cl4 P Pd'
_chemical_formula_weight 714.75
_chemical_name_systematic ?
_space_group_IT_number 29
_symmetry_cell_setting orthorhombic
_symmetry_Int_Tables_number 29
_symmetry_space_group_name_Hall 'P 2c -2ac'
_symmetry_space_group_name_H-M 'P c a 21'
_atom_sites_solution_hydrogens geom
_atom_sites_solution_primary direct
_atom_sites_solution_secondary difmap
_cell_angle_alpha 90
_cell_angle_beta 90
_cell_angle_gamma 90
_cell_formula_units_Z 8
_cell_length_a 20.2199(4)
_cell_length_b 17.5722(4)
_cell_length_c 16.9145(4)
_cell_measurement_reflns_used 9920
_cell_measurement_temperature 173(1)
_cell_measurement_theta_max 67.21
_cell_measurement_theta_min 2.51
_cell_volume 6009.9(2)
_computing_cell_refinement 'SAINT (Bruker, 2008b)'
_computing_data_collection 'APEX II Control Software (Bruker, 2008a)'
_computing_data_reduction 'SAINT (Bruker, 2008b)'
_computing_molecular_graphics 'PLATON (Spek, 2008)'
_computing_publication_material 'PLATON (Spek, 2008)'
_computing_structure_refinement 'SHELXL97 (Sheldrick, 1998)'
_computing_structure_solution 'SIR92 (Altomare, 1994)'
_diffrn_ambient_temperature 173(1)
_diffrn_detector ' CCD plate '
_diffrn_detector_area_resol_mean 16
_diffrn_measured_fraction_theta_full 0.764
_diffrn_measured_fraction_theta_max 0.764
_diffrn_measurement_device ' \k-geometry diffractometer '
_diffrn_measurement_device_type ' Bruker \k-CCD diffractometer'
_diffrn_measurement_method ' phi- and omega-rotation '
_diffrn_radiation_monochromator graphite
_diffrn_radiation_source 'fine-focus sealed tube'
_diffrn_radiation_type 'Cu K\a'
_diffrn_radiation_wavelength 1.54180
_diffrn_reflns_av_R_equivalents 0.0589
_diffrn_reflns_av_sigmaI/netI 0.0411
_diffrn_reflns_limit_h_max 19
_diffrn_reflns_limit_h_min -24
_diffrn_reflns_limit_k_max 20
_diffrn_reflns_limit_k_min -20
_diffrn_reflns_limit_l_max 20
_diffrn_reflns_limit_l_min -14
_diffrn_reflns_number 58303
_diffrn_reflns_theta_full 67.21
_diffrn_reflns_theta_max 67.21
_diffrn_reflns_theta_min 2.51
_diffrn_standards_decay_% 0
_exptl_absorpt_coefficient_mu 8.934
_exptl_absorpt_correction_T_max 0.4894
_exptl_absorpt_correction_T_min 0.3061
_exptl_absorpt_correction_type multi-scan
_exptl_absorpt_process_details 'SADABS, Sheldrick, G. (Bruker, 2008b)'
_exptl_crystal_colour red
_exptl_crystal_density_diffrn 1.580
_exptl_crystal_density_meas ?
_exptl_crystal_density_method none
_exptl_crystal_description plate
_exptl_crystal_F_000 2880
_exptl_crystal_size_max 0.20
_exptl_crystal_size_mid 0.15
_exptl_crystal_size_min 0.08
_refine_diff_density_max 1.039
_refine_diff_density_min -0.951
_refine_diff_density_rms 0.086
_refine_ls_abs_structure_details 'Flack H D (1983), Acta Cryst. A39, 876-881'
_refine_ls_abs_structure_Flack 0.407(11)
_refine_ls_extinction_method none
_refine_ls_goodness_of_fit_ref 1.029
_refine_ls_hydrogen_treatment constr
_refine_ls_matrix_type full
_refine_ls_number_parameters 722
_refine_ls_number_reflns 8220
_refine_ls_number_restraints 1
_refine_ls_restrained_S_all 1.029
_refine_ls_R_factor_all 0.0434
_refine_ls_R_factor_gt 0.0369
_refine_ls_shift/su_max 0.001
_refine_ls_shift/su_mean 0.000
_refine_ls_structure_factor_coef Fsqd
_refine_ls_weighting_details 'w=1/[\s^2^(Fo^2^)+(0.0521P)^2^+8.0943P] where P=(Fo^2^+2Fc^2^)/3'
_refine_ls_weighting_scheme sigma
_refine_ls_wR_factor_gt 0.0910
_refine_ls_wR_factor_ref 0.0949
_reflns_number_gt 7357
_reflns_number_total 8220
_reflns_threshold_expression I>2\s(I)
_cod_data_source_file om900266z_si_002.cif
_cod_data_source_block TAUN-7009-173
_cod_depositor_comments
;
The following automatic conversions were performed:

'_symmetry_cell_setting' value 'Orthorhombic' changed to
'orthorhombic' according to
/home/saulius/struct/CIF-dictionaries/cif_core.dic dictionary named
'cif_core.dic' version 2.4.2 from 2011-04-26.

Automatic conversion script
Id: cif_fix_values 1715 2011-07-08 13:25:40Z adriana 

The following automatic conversions were performed:

'_exptl_crystal_density_meas' value 'none' was changed to '?' - the
value is perceived as not measured.

Automatic conversion script
Id: cif_fix_values 3008 2015-01-20 13:52:24Z robertas 
;
_cod_database_code 4069549

loop_
_symmetry_equiv_pos_site_id
_symmetry_equiv_pos_as_xyz
1 x,y,z
2 -x,-y,1/2+z
3 1/2-x,y,1/2+z
4 1/2+x,-y,z

loop_
_atom_site_aniso_label
_atom_site_aniso_U_11
_atom_site_aniso_U_22
_atom_site_aniso_U_33
_atom_site_aniso_U_23
_atom_site_aniso_U_13
_atom_site_aniso_U_12
Pd1 0.0139(2) 0.0166(3) 0.0139(3) 0.0008(2) 0.0002(2) 0.0001(2)
Cl1 0.0147(7) 0.0310(8) 0.0231(8) -0.0040(7) -0.0009(6) 0.0017(6)
Cl2 0.0266(8) 0.0253(9) 0.0273(9) 0.0107(8) 0.0006(8) -0.0027(7)
P1 0.0161(8) 0.0167(8) 0.0110(8) -0.0002(7) 0.0004(7) 0.0001(6)
C1 0.024(3) 0.012(3) 0.019(4) 0.007(3) -0.007(3) -0.001(2)
C2 0.016(3) 0.015(3) 0.023(4) 0.001(3) -0.001(3) 0.002(2)
C3 0.027(3) 0.026(3) 0.039(4) -0.001(3) -0.004(3) 0.005(3)
C4 0.045(4) 0.040(4) 0.028(4) -0.014(3) 0.004(3) 0.008(3)
C5 0.046(4) 0.050(5) 0.036(4) 0.002(4) 0.011(4) 0.019(3)
C6 0.030(4) 0.036(4) 0.038(5) 0.005(4) 0.015(4) 0.010(3)
C7 0.019(3) 0.028(3) 0.037(4) 0.009(3) 0.002(3) 0.006(2)
C8 0.019(3) 0.040(4) 0.044(5) 0.010(4) -0.003(3) 0.005(3)
C9 0.014(3) 0.038(4) 0.047(5) 0.011(4) -0.011(3) -0.006(3)
C10 0.034(3) 0.018(3) 0.036(4) 0.009(3) -0.015(3) -0.004(3)
C11 0.050(4) 0.019(3) 0.043(5) 0.008(3) -0.022(4) -0.009(3)
C12 0.063(5) 0.029(4) 0.044(5) -0.002(4) -0.021(4) -0.008(4)
C13 0.058(4) 0.027(4) 0.032(4) -0.002(3) -0.013(4) 0.010(3)
C14 0.035(4) 0.028(4) 0.023(4) -0.005(3) -0.010(3) 0.006(3)
C15 0.031(3) 0.016(3) 0.020(3) 0.005(2) -0.001(3) 0.003(2)
C21 0.027(4) 0.021(4) 0.022(4) 0.003(3) -0.003(3) -0.008(3)
C22 0.024(3) 0.021(4) 0.022(4) 0.002(3) 0.003(3) -0.001(3)
C23 0.023(3) 0.035(4) 0.038(5) 0.002(3) 0.001(4) 0.000(3)
C24 0.021(3) 0.032(4) 0.049(5) 0.009(3) -0.009(3) -0.008(3)
C25 0.031(4) 0.029(4) 0.047(5) -0.001(3) -0.016(4) -0.008(3)
C26 0.023(3) 0.028(4) 0.031(4) 0.003(3) -0.006(3) 0.001(3)
C31 0.011(3) 0.011(3) 0.019(3) -0.001(3) -0.002(3) -0.002(2)
C32 0.016(3) 0.028(4) 0.021(3) 0.000(3) -0.004(3) 0.004(2)
C33 0.020(3) 0.026(3) 0.021(3) -0.006(3) 0.005(3) 0.004(3)
C34 0.024(3) 0.021(3) 0.040(5) -0.009(3) 0.003(3) 0.002(3)
C35 0.034(4) 0.021(3) 0.043(4) 0.006(3) -0.008(4) 0.009(3)
C36 0.026(3) 0.026(3) 0.032(4) 0.001(3) 0.002(3) 0.000(3)
C41 0.022(3) 0.032(4) 0.012(3) 0.009(3) -0.001(3) 0.005(3)
C42 0.025(3) 0.030(3) 0.012(3) -0.001(3) 0.005(3) -0.004(3)
C43 0.032(4) 0.040(4) 0.024(4) -0.006(3) -0.002(3) -0.004(3)
C44 0.050(5) 0.045(5) 0.012(4) 0.000(3) -0.001(4) 0.001(4)
C45 0.040(4) 0.037(4) 0.017(4) 0.004(3) 0.007(3) -0.002(3)
C46 0.033(3) 0.020(4) 0.022(4) 0.001(3) -0.001(3) -0.008(3)
Pd2 0.0134(2) 0.0183(3) 0.0123(2) 0.0001(2) 0.0002(2) -0.0018(2)
Cl3 0.0157(7) 0.0350(9) 0.0241(9) 0.0031(7) 0.0044(6) -0.0003(6)
Cl4 0.0340(9) 0.0262(9) 0.0268(9) -0.0066(8) 0.0021(8) -0.0098(7)
P2 0.0183(8) 0.0171(9) 0.0132(9) 0.0000(7) 0.0015(7) -0.0014(6)
C51 0.021(3) 0.017(3) 0.013(3) 0.000(2) 0.000(3) -0.008(2)
C52 0.027(3) 0.016(3) 0.019(4) -0.003(3) 0.009(3) -0.002(2)
C53 0.030(3) 0.034(4) 0.018(3) 0.001(3) 0.004(3) -0.002(3)
C54 0.041(4) 0.030(3) 0.021(3) 0.002(3) 0.005(3) -0.003(3)
C55 0.056(4) 0.029(3) 0.018(3) 0.005(3) 0.009(3) -0.002(3)
C56 0.043(4) 0.034(4) 0.022(4) -0.002(3) 0.021(3) -0.012(3)
C57 0.027(3) 0.020(3) 0.031(4) -0.008(3) 0.009(3) -0.004(2)
C58 0.029(3) 0.025(3) 0.045(5) -0.010(3) 0.017(3) -0.003(3)
C59 0.022(4) 0.033(4) 0.051(6) -0.014(4) 0.003(4) 0.001(3)
C60 0.019(3) 0.028(3) 0.037(4) -0.011(3) -0.003(3) 0.001(2)
C61 0.026(4) 0.039(4) 0.056(5) -0.014(4) -0.001(4) 0.004(3)
C62 0.034(4) 0.046(5) 0.045(5) -0.008(4) -0.020(4) 0.010(3)
C63 0.035(4) 0.050(4) 0.032(4) 0.004(4) -0.003(3) 0.011(3)
C64 0.023(3) 0.042(4) 0.030(4) 0.005(3) -0.003(3) 0.007(3)
C65 0.020(3) 0.018(3) 0.023(3) -0.002(3) 0.001(3) -0.001(2)
C71 0.013(3) 0.018(3) 0.019(4) -0.006(3) 0.005(3) 0.001(2)
C72 0.033(3) 0.022(3) 0.021(4) 0.000(3) 0.005(3) -0.006(3)
C73 0.037(4) 0.036(4) 0.027(4) -0.007(3) 0.013(3) -0.012(3)
C74 0.030(4) 0.044(5) 0.048(6) -0.016(4) 0.016(4) -0.011(3)
C75 0.021(3) 0.045(5) 0.044(5) -0.018(4) -0.012(4) -0.004(3)
C76 0.029(4) 0.030(4) 0.023(4) -0.006(3) 0.000(3) -0.004(3)
C81 0.016(3) 0.021(4) 0.012(3) 0.002(3) 0.000(3) 0.003(2)
C82 0.023(3) 0.036(4) 0.017(4) 0.004(3) -0.004(3) -0.003(3)
C83 0.029(4) 0.047(4) 0.019(4) 0.017(3) -0.003(3) -0.011(3)
C84 0.034(4) 0.048(5) 0.017(4) 0.010(4) 0.003(3) -0.005(3)
C85 0.033(4) 0.050(5) 0.019(4) -0.011(4) -0.001(3) 0.000(4)
C86 0.026(3) 0.037(4) 0.017(4) -0.001(3) -0.001(3) -0.009(3)
C91 0.026(3) 0.026(4) 0.017(4) 0.001(3) 0.004(3) 0.000(3)
C92 0.035(4) 0.025(4) 0.022(4) -0.001(3) -0.003(3) 0.001(3)
C93 0.032(4) 0.034(4) 0.033(4) 0.011(3) -0.008(3) 0.005(3)
C94 0.020(3) 0.028(4) 0.043(4) 0.004(4) 0.003(4) 0.004(3)
C95 0.030(3) 0.022(4) 0.048(5) -0.009(3) -0.005(3) 0.004(3)
C96 0.026(3) 0.031(4) 0.020(3) -0.006(3) 0.000(3) 0.004(3)
Cl5 0.177(3) 0.0708(17) 0.0644(17) 0.0105(14) -0.048(2) -0.0469(19)
Cl6 0.0678(17) 0.201(4) 0.073(2) 0.025(2) 0.0213(16) 0.012(2)
C20 0.055(5) 0.072(6) 0.099(9) 0.034(7) -0.003(6) -0.013(5)
Cl7 0.108(2) 0.0859(19) 0.0684(18) 0.0004(15) 0.0213(16) -0.0471(16)
Cl8 0.0675(18) 0.254(5) 0.131(3) -0.106(4) -0.014(2) 0.004(2)
C30 0.050(6) 0.101(9) 0.148(13) -0.061(9) 0.008(7) -0.008(6)

loop_
_atom_site_label
_atom_site_type_symbol
_atom_site_thermal_displace_type
_atom_site_fract_x
_atom_site_fract_y
_atom_site_fract_z
_atom_site_occupancy
_atom_site_U_iso_or_equiv
_atom_site_calc_flag
_atom_site_refinement_flags
Pd1 Pd Uani 0.18081(2) 0.67248(2) 0.18458(2) 1.000 0.0148(2) . .
Cl1 Cl Uani 0.29474(7) 0.65793(10) 0.21915(10) 1.000 0.0229(4) . .
Cl2 Cl Uani 0.20041(8) 0.78723(9) 0.11345(11) 1.000 0.0264(5) . .
P1 P Uani 0.15468(7) 0.56427(9) 0.25025(11) 1.000 0.0146(5) . .
C1 C Uani 0.0849(3) 0.6893(3) 0.1637(4) 1.000 0.0183(19) . .
C2 C Uani 0.0520(3) 0.7308(3) 0.2248(4) 1.000 0.0180(19) . .
C3 C Uani 0.0925(3) 0.7666(4) 0.2820(4) 1.000 0.0307(19) . .
C4 C Uani 0.0670(3) 0.8018(4) 0.3478(4) 1.000 0.038(2) . .
C5 C Uani -0.0001(4) 0.8006(4) 0.3620(5) 1.000 0.044(3) . .
C6 C Uani -0.0417(4) 0.7693(4) 0.3077(5) 1.000 0.035(3) . .
C7 C Uani -0.0190(3) 0.7354(3) 0.2364(4) 1.000 0.0280(19) . .
C8 C Uani -0.0696(3) 0.7085(4) 0.1850(5) 1.000 0.034(2) . .
C9 C Uani -0.0654(3) 0.6788(4) 0.1143(6) 1.000 0.033(2) . .
C10 C Uani -0.0094(3) 0.6567(3) 0.0671(4) 1.000 0.0293(19) . .
C11 C Uani -0.0244(4) 0.6264(4) -0.0081(5) 1.000 0.037(2) . .
C12 C Uani 0.0215(4) 0.6014(4) -0.0586(6) 1.000 0.045(3) . .
C13 C Uani 0.0894(4) 0.6046(4) -0.0378(4) 1.000 0.039(2) . .
C14 C Uani 0.1058(3) 0.6322(4) 0.0358(4) 1.000 0.029(2) . .
C15 C Uani 0.0596(3) 0.6598(3) 0.0910(4) 1.000 0.0223(17) . .
C21 C Uani 0.0705(3) 0.5294(4) 0.2344(4) 1.000 0.023(2) . .
C22 C Uani 0.0178(3) 0.5550(4) 0.2807(4) 1.000 0.022(2) . .
C23 C Uani -0.0466(3) 0.5318(4) 0.2647(5) 1.000 0.032(2) . .
C24 C Uani -0.0593(3) 0.4828(4) 0.2030(5) 1.000 0.034(2) . .
C25 C Uani -0.0081(3) 0.4578(4) 0.1572(5) 1.000 0.036(3) . .
C26 C Uani 0.0567(3) 0.4803(4) 0.1724(5) 1.000 0.027(2) . .
C31 C Uani 0.2034(3) 0.4816(3) 0.2212(4) 1.000 0.0137(17) . .
C32 C Uani 0.2285(3) 0.4788(4) 0.1449(4) 1.000 0.0217(19) . .
C33 C Uani 0.2572(3) 0.4125(4) 0.1164(4) 1.000 0.0223(17) . .
C34 C Uani 0.2620(3) 0.3495(4) 0.1647(4) 1.000 0.028(2) . .
C35 C Uani 0.2409(4) 0.3525(4) 0.2426(5) 1.000 0.033(2) . .
C36 C Uani 0.2107(3) 0.4186(4) 0.2710(5) 1.000 0.0280(19) . .
C41 C Uani 0.1617(3) 0.5756(4) 0.3563(4) 1.000 0.0220(19) . .
C42 C Uani 0.1993(3) 0.6354(4) 0.3869(4) 1.000 0.0223(17) . .
C43 C Uani 0.2035(3) 0.6444(4) 0.4684(4) 1.000 0.032(2) . .
C44 C Uani 0.1715(4) 0.5957(5) 0.5203(5) 1.000 0.036(3) . .
C45 C Uani 0.1344(4) 0.5365(4) 0.4897(4) 1.000 0.031(2) . .
C46 C Uani 0.1299(3) 0.5250(4) 0.4094(4) 1.000 0.025(2) . .
Pd2 Pd Uani 0.18327(2) 0.17016(2) 0.38613(2) 1.000 0.0147(1) . .
Cl3 Cl Uani 0.29257(7) 0.15863(10) 0.33428(10) 1.000 0.0249(5) . .
Cl4 Cl Uani 0.20375(8) 0.28705(9) 0.45216(11) 1.000 0.0290(5) . .
P2 P Uani 0.15443(8) 0.06505(10) 0.31603(10) 1.000 0.0162(5) . .
C51 C Uani 0.0932(3) 0.1777(3) 0.4344(4) 1.000 0.0170(17) . .
C52 C Uani 0.0873(3) 0.1489(3) 0.5137(4) 1.000 0.0207(19) . .
C53 C Uani 0.1474(3) 0.1313(4) 0.5524(4) 1.000 0.0273(19) . .
C54 C Uani 0.1507(3) 0.1055(3) 0.6293(4) 1.000 0.0307(19) . .
C55 C Uani 0.0930(4) 0.0931(4) 0.6711(4) 1.000 0.0343(19) . .
C56 C Uani 0.0348(4) 0.1075(4) 0.6359(4) 1.000 0.033(2) . .
C57 C Uani 0.0284(3) 0.1369(3) 0.5587(4) 1.000 0.0260(19) . .
C58 C Uani -0.0375(3) 0.1525(4) 0.5337(5) 1.000 0.033(2) . .
C59 C Uani -0.0589(4) 0.1811(4) 0.4671(6) 1.000 0.035(3) . .
C60 C Uani -0.0263(3) 0.2125(3) 0.3983(4) 1.000 0.0280(19) . .
C61 C Uani -0.0666(3) 0.2446(4) 0.3397(5) 1.000 0.040(3) . .
C62 C Uani -0.0421(4) 0.2796(5) 0.2738(5) 1.000 0.042(3) . .
C63 C Uani 0.0266(3) 0.2847(4) 0.2638(5) 1.000 0.039(2) . .
C64 C Uani 0.0675(3) 0.2529(4) 0.3165(4) 1.000 0.032(2) . .
C65 C Uani 0.0439(3) 0.2136(3) 0.3859(4) 1.000 0.0203(17) . .
C71 C Uani 0.0686(3) 0.0343(4) 0.3323(4) 1.000 0.0167(19) . .
C72 C Uani 0.0525(3) -0.0039(4) 0.4023(4) 1.000 0.0253(19) . .
C73 C Uani -0.0134(3) -0.0186(4) 0.4201(5) 1.000 0.033(2) . .
C74 C Uani -0.0632(3) 0.0071(4) 0.3707(5) 1.000 0.041(3) . .
C75 C Uani -0.0477(4) 0.0449(5) 0.3019(5) 1.000 0.037(3) . .
C76 C Uani 0.0182(3) 0.0599(4) 0.2825(5) 1.000 0.027(2) . .
C81 C Uani 0.1587(3) 0.0782(4) 0.2094(4) 1.000 0.0163(19) . .
C82 C Uani 0.1788(3) 0.1467(4) 0.1766(5) 1.000 0.025(2) . .
C83 C Uani 0.1806(3) 0.1586(4) 0.0964(5) 1.000 0.032(2) . .
C84 C Uani 0.1615(4) 0.1013(5) 0.0465(5) 1.000 0.033(3) . .
C85 C Uani 0.1411(4) 0.0326(5) 0.0771(5) 1.000 0.034(3) . .
C86 C Uani 0.1379(3) 0.0215(4) 0.1581(4) 1.000 0.027(2) . .
C91 C Uani 0.2032(4) -0.0182(4) 0.3417(4) 1.000 0.023(2) . .
C92 C Uani 0.2175(4) -0.0286(4) 0.4226(4) 1.000 0.027(2) . .
C93 C Uani 0.2479(4) -0.0951(4) 0.4477(5) 1.000 0.033(2) . .
C94 C Uani 0.2651(3) -0.1508(4) 0.3948(5) 1.000 0.030(2) . .
C95 C Uani 0.2539(4) -0.1395(4) 0.3150(5) 1.000 0.033(2) . .
C96 C Uani 0.2236(3) -0.0722(4) 0.2891(4) 1.000 0.0257(19) . .
Cl5 Cl Uani 0.37397(18) 0.90818(16) 0.10658(18) 1.000 0.1041(13) . .
Cl6 Cl Uani 0.44713(14) 0.7706(2) 0.06706(19) 1.000 0.1139(16) . .
C20 C Uani 0.3721(4) 0.8102(5) 0.0912(8) 1.000 0.075(4) . .
Cl7 Cl Uani 0.32125(15) 0.44151(17) 0.42877(18) 1.000 0.0874(11) . .
Cl8 Cl Uani 0.43783(16) 0.3625(3) 0.4799(3) 1.000 0.151(2) . .
C30 C Uani 0.3570(5) 0.3550(7) 0.4548(9) 1.000 0.100(6) . .
H31 H Uiso 0.13910 0.76630 0.27460 1.000 0.0370 calc R
H41 H Uiso 0.09580 0.82700 0.38370 1.000 0.0450 calc R
H51 H Uiso -0.01730 0.82160 0.40960 1.000 0.0530 calc R
H61 H Uiso -0.08780 0.77020 0.31790 1.000 0.0420 calc R
H81 H Uiso -0.11320 0.71280 0.20530 1.000 0.0410 calc R
H91 H Uiso -0.10700 0.67030 0.08960 1.000 0.0400 calc R
H111 H Uiso -0.06950 0.62360 -0.02360 1.000 0.0450 calc R
H121 H Uiso 0.00860 0.58150 -0.10850 1.000 0.0540 calc R
H131 H Uiso 0.12270 0.58810 -0.07370 1.000 0.0470 calc R
H141 H Uiso 0.15120 0.63270 0.05020 1.000 0.0340 calc R
H221 H Uiso 0.02600 0.58860 0.32360 1.000 0.0270 calc R
H231 H Uiso -0.08200 0.54990 0.29660 1.000 0.0390 calc R
H241 H Uiso -0.10330 0.46660 0.19240 1.000 0.0410 calc R
H251 H Uiso -0.01680 0.42450 0.11420 1.000 0.0430 calc R
H261 H Uiso 0.09170 0.46200 0.14000 1.000 0.0330 calc R
H321 H Uiso 0.22610 0.52250 0.11200 1.000 0.0260 calc R
H331 H Uiso 0.27350 0.41060 0.06370 1.000 0.0270 calc R
H341 H Uiso 0.28000 0.30350 0.14440 1.000 0.0340 calc R
H351 H Uiso 0.24690 0.30990 0.27640 1.000 0.0390 calc R
H361 H Uiso 0.19520 0.42080 0.32400 1.000 0.0340 calc R
H421 H Uiso 0.22170 0.66940 0.35250 1.000 0.0270 calc R
H431 H Uiso 0.22910 0.68520 0.48920 1.000 0.0390 calc R
H441 H Uiso 0.17490 0.60290 0.57580 1.000 0.0430 calc R
H451 H Uiso 0.11170 0.50320 0.52470 1.000 0.0370 calc R
H461 H Uiso 0.10550 0.48300 0.38950 1.000 0.0300 calc R
H531 H Uiso 0.18760 0.13750 0.52390 1.000 0.0330 calc R
H541 H Uiso 0.19240 0.09640 0.65340 1.000 0.0370 calc R
H551 H Uiso 0.09450 0.07460 0.72390 1.000 0.0410 calc R
H561 H Uiso -0.00450 0.09730 0.66480 1.000 0.0400 calc R
H581 H Uiso -0.07100 0.14030 0.57100 1.000 0.0390 calc R
H591 H Uiso -0.10570 0.18130 0.46300 1.000 0.0420 calc R
H611 H Uiso -0.11320 0.24190 0.34620 1.000 0.0480 calc R
H621 H Uiso -0.07130 0.30020 0.23530 1.000 0.0500 calc R
H631 H Uiso 0.04410 0.31090 0.21930 1.000 0.0470 calc R
H641 H Uiso 0.11380 0.25640 0.30790 1.000 0.0380 calc R
H721 H Uiso 0.08640 -0.01980 0.43750 1.000 0.0310 calc R
H731 H Uiso -0.02430 -0.04630 0.46650 1.000 0.0400 calc R
H741 H Uiso -0.10810 -0.00140 0.38430 1.000 0.0490 calc R
H751 H Uiso -0.08200 0.06090 0.26740 1.000 0.0440 calc R
H761 H Uiso 0.02870 0.08740 0.23580 1.000 0.0320 calc R
H821 H Uiso 0.19180 0.18680 0.21080 1.000 0.0310 calc R
H831 H Uiso 0.19490 0.20610 0.07570 1.000 0.0380 calc R
H841 H Uiso 0.16230 0.10890 -0.00910 1.000 0.0390 calc R
H851 H Uiso 0.12910 -0.00760 0.04240 1.000 0.0410 calc R
H861 H Uiso 0.12150 -0.02510 0.17860 1.000 0.0320 calc R
H921 H Uiso 0.20640 0.00990 0.45980 1.000 0.0330 calc R
H931 H Uiso 0.25690 -0.10220 0.50230 1.000 0.0390 calc R
H941 H Uiso 0.28460 -0.19680 0.41290 1.000 0.0360 calc R
H951 H Uiso 0.26680 -0.17720 0.27780 1.000 0.0390 calc R
H961 H Uiso 0.21710 -0.06400 0.23420 1.000 0.0310 calc R
H201 H Uiso 0.35550 0.78530 0.13980 1.000 0.0900 calc R
H202 H Uiso 0.34030 0.79900 0.04820 1.000 0.0900 calc R
H301 H Uiso 0.33230 0.33320 0.49990 1.000 0.1200 calc R
H302 H Uiso 0.35290 0.31930 0.40980 1.000 0.1200 calc R

loop_
_atom_type_symbol
_atom_type_description
_atom_type_scat_dispersion_real
_atom_type_scat_dispersion_imag
_atom_type_scat_source
Pd Pd 0.1215 3.9337 'International Tables Vol C Tables 4.2.6.8 and 6.1.1.4'
P P 0.2955 0.4335 'International Tables Vol C Tables 4.2.6.8 and 6.1.1.4'
Cl Cl 0.3639 0.7018 'International Tables Vol C Tables 4.2.6.8 and 6.1.1.4'
H H 0.0000 0.0000 'International Tables Vol C Tables 4.2.6.8 and 6.1.1.4'
C C 0.0181 0.0091 'International Tables Vol C Tables 4.2.6.8 and 6.1.1.4'

loop_
_geom_angle_atom_site_label_1
_geom_angle_atom_site_label_2
_geom_angle_atom_site_label_3
_geom_angle
_geom_angle_publ_flag
Cl1 Pd1 Cl2 93.08(6) yes
Cl1 Pd1 P1 90.86(6) yes
Cl1 Pd1 C1 175.44(19) yes
Cl2 Pd1 P1 176.05(6) yes
Cl2 Pd1 C1 86.95(17) yes
P1 Pd1 C1 89.11(17) yes
Cl4 Pd2 C51 84.81(17) yes
P2 Pd2 C51 91.90(17) yes
Cl3 Pd2 P2 88.68(6) yes
Cl3 Pd2 C51 177.28(19) yes
Cl3 Pd2 Cl4 94.87(6) yes
Cl4 Pd2 P2 173.68(6) yes
Pd1 P1 C41 112.1(2) yes
C21 P1 C31 101.3(3) yes
Pd1 P1 C21 115.3(2) yes
Pd1 P1 C31 114.3(2) yes
C21 P1 C41 104.8(3) yes
C31 P1 C41 108.2(3) yes
Pd2 P2 C71 113.8(2) yes
C71 P2 C91 103.9(3) yes
C81 P2 C91 108.3(3) yes
Pd2 P2 C81 113.7(2) yes
Pd2 P2 C91 113.0(2) yes
C71 P2 C81 103.3(3) yes
C2 C1 C15 129.8(6) no
Pd1 C1 C15 116.6(4) yes
Pd1 C1 C2 113.6(4) yes
C1 C2 C7 125.9(6) no
C1 C2 C3 116.9(5) no
C3 C2 C7 117.1(6) no
C2 C3 C4 122.5(6) no
C3 C4 C5 120.3(6) no
C4 C5 C6 119.8(7) no
C5 C6 C7 122.8(7) no
C2 C7 C6 117.2(6) no
C2 C7 C8 127.6(6) no
C6 C7 C8 115.2(6) no
C7 C8 C9 130.1(6) no
C8 C9 C10 131.8(6) no
C11 C10 C15 118.1(6) no
C9 C10 C15 126.2(6) no
C9 C10 C11 115.6(6) no
C10 C11 C12 123.4(8) no
C11 C12 C13 120.1(8) no
C12 C13 C14 118.1(7) no
C13 C14 C15 124.2(6) no
C1 C15 C10 126.6(6) no
C1 C15 C14 117.3(6) no
C10 C15 C14 116.1(6) no
P1 C21 C26 120.5(5) yes
C22 C21 C26 118.1(6) no
P1 C21 C22 121.3(5) yes
C21 C22 C23 120.7(6) no
C22 C23 C24 120.4(6) no
C23 C24 C25 119.3(6) no
C24 C25 C26 121.2(7) no
C21 C26 C25 120.4(6) no
P1 C31 C36 121.7(5) yes
C32 C31 C36 119.6(6) no
P1 C31 C32 118.5(5) yes
C31 C32 C33 120.4(6) no
C32 C33 C34 119.8(6) no
C33 C34 C35 120.7(6) no
C34 C35 C36 119.5(7) no
C31 C36 C35 119.8(7) no
P1 C41 C46 121.5(5) yes
P1 C41 C42 119.5(5) yes
C42 C41 C46 118.9(6) no
C41 C42 C43 119.1(6) no
C42 C43 C44 122.0(7) no
C43 C44 C45 118.7(7) no
C44 C45 C46 121.0(7) no
C41 C46 C45 120.2(6) no
C2 C3 H31 119.00 no
C4 C3 H31 119.00 no
C5 C4 H41 120.00 no
C3 C4 H41 120.00 no
C4 C5 H51 120.00 no
C6 C5 H51 120.00 no
C5 C6 H61 119.00 no
C7 C6 H61 119.00 no
C9 C8 H81 115.00 no
C7 C8 H81 115.00 no
C8 C9 H91 114.00 no
C10 C9 H91 114.00 no
C10 C11 H111 118.00 no
C12 C11 H111 118.00 no
C13 C12 H121 120.00 no
C11 C12 H121 120.00 no
C14 C13 H131 121.00 no
C12 C13 H131 121.00 no
C13 C14 H141 118.00 no
C15 C14 H141 118.00 no
C23 C22 H221 120.00 no
C21 C22 H221 120.00 no
C22 C23 H231 120.00 no
C24 C23 H231 120.00 no
C23 C24 H241 120.00 no
C25 C24 H241 120.00 no
C24 C25 H251 119.00 no
C26 C25 H251 119.00 no
C25 C26 H261 120.00 no
C21 C26 H261 120.00 no
C31 C32 H321 120.00 no
C33 C32 H321 120.00 no
C34 C33 H331 120.00 no
C32 C33 H331 120.00 no
C33 C34 H341 120.00 no
C35 C34 H341 120.00 no
C34 C35 H351 120.00 no
C36 C35 H351 120.00 no
C35 C36 H361 120.00 no
C31 C36 H361 120.00 no
C41 C42 H421 120.00 no
C43 C42 H421 120.00 no
C42 C43 H431 119.00 no
C44 C43 H431 119.00 no
C43 C44 H441 121.00 no
C45 C44 H441 121.00 no
C44 C45 H451 119.00 no
C46 C45 H451 119.00 no
C45 C46 H461 120.00 no
C41 C46 H461 120.00 no
Pd2 C51 C52 115.6(4) yes
Pd2 C51 C65 115.3(5) yes
C52 C51 C65 129.0(6) no
C51 C52 C53 115.9(6) no
C51 C52 C57 128.1(6) no
C53 C52 C57 115.9(6) no
C52 C53 C54 123.4(6) no
C53 C54 C55 119.6(6) no
C54 C55 C56 118.9(6) no
C55 C56 C57 124.1(7) no
C52 C57 C56 118.1(6) no
C52 C57 C58 126.4(6) no
C56 C57 C58 115.5(6) no
C57 C58 C59 129.8(7) no
C58 C59 C60 133.6(7) no
C59 C60 C61 117.2(6) no
C59 C60 C65 125.0(6) no
C61 C60 C65 117.8(6) no
C60 C61 C62 123.2(6) no
C61 C62 C63 119.1(7) no
C62 C63 C64 120.3(7) no
C63 C64 C65 122.5(6) no
C51 C65 C60 126.7(6) no
C51 C65 C64 116.4(5) no
C60 C65 C64 116.9(6) no
P2 C71 C72 119.2(5) yes
P2 C71 C76 120.3(5) yes
C72 C71 C76 119.7(6) no
C71 C72 C73 119.7(6) no
C72 C73 C74 120.4(7) no
C73 C74 C75 120.2(6) no
C74 C75 C76 120.5(7) no
C71 C76 C75 119.6(7) no
P2 C81 C82 121.4(6) yes
P2 C81 C86 121.0(5) yes
C82 C81 C86 117.5(7) no
C81 C82 C83 122.4(7) no
C82 C83 C84 119.3(7) no
C83 C84 C85 119.8(8) no
C84 C85 C86 120.6(8) no
C81 C86 C85 120.2(7) no
P2 C91 C92 116.6(5) yes
P2 C91 C96 124.6(5) yes
C92 C91 C96 118.7(7) no
C91 C92 C93 119.8(7) no
C92 C93 C94 120.9(7) no
C93 C94 C95 119.5(7) no
C94 C95 C96 119.8(7) no
C91 C96 C95 121.0(7) no
C52 C53 H531 118.00 no
C54 C53 H531 118.00 no
C53 C54 H541 120.00 no
C55 C54 H541 120.00 no
C54 C55 H551 121.00 no
C56 C55 H551 121.00 no
C55 C56 H561 118.00 no
C57 C56 H561 118.00 no
C57 C58 H581 115.00 no
C59 C58 H581 115.00 no
C58 C59 H591 113.00 no
C60 C59 H591 113.00 no
C60 C61 H611 118.00 no
C62 C61 H611 118.00 no
C61 C62 H621 120.00 no
C63 C62 H621 121.00 no
C62 C63 H631 120.00 no
C64 C63 H631 120.00 no
C63 C64 H641 119.00 no
C65 C64 H641 119.00 no
C71 C72 H721 120.00 no
C73 C72 H721 120.00 no
C72 C73 H731 120.00 no
C74 C73 H731 120.00 no
C73 C74 H741 120.00 no
C75 C74 H741 120.00 no
C74 C75 H751 120.00 no
C76 C75 H751 120.00 no
C71 C76 H761 120.00 no
C75 C76 H761 120.00 no
C81 C82 H821 119.00 no
C83 C82 H821 119.00 no
C82 C83 H831 120.00 no
C84 C83 H831 120.00 no
C83 C84 H841 120.00 no
C85 C84 H841 120.00 no
C84 C85 H851 120.00 no
C86 C85 H851 120.00 no
C81 C86 H861 120.00 no
C85 C86 H861 120.00 no
C91 C92 H921 120.00 no
C93 C92 H921 120.00 no
C92 C93 H931 120.00 no
C94 C93 H931 119.00 no
C93 C94 H941 120.00 no
C95 C94 H941 120.00 no
C94 C95 H951 120.00 no
C96 C95 H951 120.00 no
C91 C96 H961 119.00 no
C95 C96 H961 120.00 no
Cl5 C20 Cl6 114.6(5) yes
Cl5 C20 H201 109.00 no
Cl5 C20 H202 109.00 no
Cl6 C20 H201 109.00 no
Cl6 C20 H202 109.00 no
H201 C20 H202 108.00 no
Cl7 C30 Cl8 113.4(7) yes
Cl7 C30 H301 109.00 no
Cl7 C30 H302 109.00 no
Cl8 C30 H301 109.00 no
Cl8 C30 H302 109.00 no
H301 C30 H302 108.00 no

loop_
_geom_bond_atom_site_label_1
_geom_bond_atom_site_label_2
_geom_bond_distance
_geom_bond_publ_flag
Pd1 Cl1 2.3904(15) yes
Pd1 Cl2 2.3813(17) yes
Pd1 P1 2.2647(17) yes
Pd1 C1 1.993(6) yes
Pd2 Cl3 2.3863(15) yes
Pd2 Cl4 2.3744(17) yes
Pd2 P2 2.2710(18) yes
Pd2 C51 2.000(6) yes
Cl5 C20 1.742(9) yes
Cl6 C20 1.718(9) yes
Cl7 C30 1.740(13) yes
Cl8 C30 1.694(11) yes
P1 C41 1.810(7) yes
P1 C21 1.829(6) yes
P1 C31 1.823(6) yes
P2 C91 1.817(8) yes
P2 C81 1.820(7) yes
P2 C71 1.838(6) yes
C1 C2 1.429(9) no
C1 C15 1.429(9) no
C2 C3 1.415(9) no
C2 C7 1.451(9) no
C3 C4 1.374(10) no
C4 C5 1.378(10) no
C5 C6 1.362(11) no
C6 C7 1.421(10) no
C7 C8 1.423(9) no
C8 C9 1.308(13) no
C9 C10 1.439(10) no
C10 C11 1.412(11) no
C10 C15 1.454(9) no
C11 C12 1.336(12) no
C12 C13 1.418(11) no
C13 C14 1.377(10) no
C14 C15 1.407(9) no
C21 C22 1.397(9) no
C21 C26 1.386(10) no
C22 C23 1.391(9) no
C23 C24 1.377(11) no
C24 C25 1.366(10) no
C25 C26 1.393(9) no
C31 C32 1.388(9) no
C31 C36 1.399(10) no
C32 C33 1.388(10) no
C33 C34 1.379(10) no
C34 C35 1.386(11) no
C35 C36 1.397(10) no
C41 C46 1.418(10) no
C41 C42 1.397(10) no
C42 C43 1.390(10) no
C43 C44 1.386(11) no
C44 C45 1.383(11) no
C45 C46 1.376(10) no
C3 H31 0.9500 no
C4 H41 0.9500 no
C5 H51 0.9500 no
C6 H61 0.9500 no
C8 H81 0.9500 no
C9 H91 0.9500 no
C11 H111 0.9500 no
C12 H121 0.9500 no
C13 H131 0.9500 no
C14 H141 0.9500 no
C22 H221 0.9500 no
C23 H231 0.9500 no
C24 H241 0.9500 no
C25 H251 0.9500 no
C26 H261 0.9500 no
C32 H321 0.9500 no
C33 H331 0.9500 no
C34 H341 0.9500 no
C35 H351 0.9500 no
C36 H361 0.9500 no
C42 H421 0.9500 no
C43 H431 0.9500 no
C44 H441 0.9500 no
C45 H451 0.9500 no
C46 H461 0.9500 no
C51 C65 1.437(9) no
C51 C52 1.439(9) no
C52 C53 1.415(9) no
C52 C57 1.429(9) no
C53 C54 1.379(9) no
C54 C55 1.382(10) no
C55 C56 1.343(11) no
C56 C57 1.410(9) no
C57 C58 1.425(9) no
C58 C59 1.307(12) no
C59 C60 1.447(11) no
C60 C65 1.435(9) no
C60 C61 1.402(10) no
C61 C62 1.366(12) no
C62 C63 1.402(10) no
C63 C64 1.338(10) no
C64 C65 1.443(9) no
C71 C72 1.399(10) no
C71 C76 1.397(10) no
C72 C73 1.390(9) no
C73 C74 1.384(10) no
C74 C75 1.376(12) no
C75 C76 1.397(10) no
C81 C86 1.387(10) no
C81 C82 1.386(10) no
C82 C83 1.373(12) no
C83 C84 1.369(11) no
C84 C85 1.377(12) no
C85 C86 1.385(11) no
C91 C92 1.411(10) no
C91 C96 1.365(10) no
C92 C93 1.387(10) no
C93 C94 1.371(11) no
C94 C95 1.383(12) no
C95 C96 1.402(10) no
C53 H531 0.9500 no
C54 H541 0.9500 no
C55 H551 0.9500 no
C56 H561 0.9500 no
C58 H581 0.9500 no
C59 H591 0.9500 no
C61 H611 0.9500 no
C62 H621 0.9500 no
C63 H631 0.9500 no
C64 H641 0.9500 no
C72 H721 0.9500 no
C73 H731 0.9500 no
C74 H741 0.9500 no
C75 H751 0.9500 no
C76 H761 0.9500 no
C82 H821 0.9500 no
C83 H831 0.9500 no
C84 H841 0.9500 no
C85 H851 0.9500 no
C86 H861 0.9500 no
C92 H921 0.9500 no
C93 H931 0.9500 no
C94 H941 0.9500 no
C95 H951 0.9500 no
C96 H961 0.9500 no
C20 H202 0.9900 no
C20 H201 0.9900 no
C30 H301 0.9900 no
C30 H302 0.9900 no
